data_4129900
loop_
_publ_author_name
'Ayitou, Anoklase J.-L.'
'Flynn, Kristen'
'Jockusch, Steffen'
'Khan, Saeed I.'
'Garcia-Garibay, Miguel A'

_publ_section_title
;
 Structure-Kinetics Correlations in Isostructural Crystals of
 \a-(ortho-Tolyl)-acetophenones: Pinning Down Electronic Effects Using
 Laser-Flash Photolysis in the Solid State.
;
_journal_issue 8
_journal_name_full 'Journal of the American Chemical Society'
_journal_page_first 2644
_journal_page_last 2648
_journal_paper_doi 10.1021/jacs.5b11657
_journal_volume 138
_journal_year 2016
_chemical_formula_moiety 'C16 H16 O'
_chemical_formula_sum 'C16 H16 O'
_chemical_formula_weight 224.29
_space_group_crystal_system monoclinic
_space_group_IT_number 14
_space_group_name_Hall '-P 2ybc'
_space_group_name_H-M_alt 'P 1 21/c 1'
_atom_sites_solution_hydrogens geom
_audit_creation_method SHELXL-2014
_cell_angle_alpha 90
_cell_angle_beta 109.124(6)
_cell_angle_gamma 90
_cell_formula_units_Z 4
_cell_length_a 12.8879(11)
_cell_length_b 8.7706(7)
_cell_length_c 11.5969(10)
_cell_measurement_reflns_used 875
_cell_measurement_temperature 100(2)
_cell_measurement_theta_max 44.43
_cell_measurement_theta_min 3.63
_cell_volume 1238.51(19)
_computing_cell_refinement 'Bruker SAINT'
_computing_data_collection 'Bruker APEX2'
_computing_data_reduction 'Bruker SAINT'
_computing_molecular_graphics 'Bruker SHELXTL'
_computing_publication_material 'Bruker SHELXTL'
_computing_structure_refinement 'SHELXL-2014 (Sheldrick, 2014)'
_computing_structure_solution 'SHELXS-97 (Sheldrick 2008)'
_diffrn_ambient_temperature 100(2)
_diffrn_detector_area_resol_mean 8.3333
_diffrn_measured_fraction_theta_full 0.965
_diffrn_measured_fraction_theta_max 0.986
_diffrn_measurement_device_type 'Bruker APEX-II CCD'
_diffrn_measurement_method '\f and \w scans'
_diffrn_radiation_type CuK\a
_diffrn_radiation_wavelength 1.54178
_diffrn_reflns_av_R_equivalents 0.0352
_diffrn_reflns_av_unetI/netI 0.0308
_diffrn_reflns_Laue_measured_fraction_full 0.965
_diffrn_reflns_Laue_measured_fraction_max 0.986
_diffrn_reflns_limit_h_max 15
_diffrn_reflns_limit_h_min -15
_diffrn_reflns_limit_k_max 10
_diffrn_reflns_limit_k_min -10
_diffrn_reflns_limit_l_max 13
_diffrn_reflns_limit_l_min -13
_diffrn_reflns_number 8791
_diffrn_reflns_point_group_measured_fraction_full 0.965
_diffrn_reflns_point_group_measured_fraction_max 0.986
_diffrn_reflns_theta_full 67.679
_diffrn_reflns_theta_max 66.888
_diffrn_reflns_theta_min 3.630
_diffrn_source 'I\mS micro--focus source'
_exptl_absorpt_coefficient_mu 0.566
_exptl_absorpt_correction_T_max 0.75
_exptl_absorpt_correction_T_min 0.66
_exptl_absorpt_correction_type multi-scan
_exptl_absorpt_process_details 'SADABS V2014/2 (Bruker AXS Inc.)'
_exptl_crystal_colour colorless
_exptl_crystal_density_diffrn 1.203
_exptl_crystal_description platelet
_exptl_crystal_F_000 480
_exptl_crystal_size_max 0.200
_exptl_crystal_size_mid 0.060
_exptl_crystal_size_min 0.060
_refine_diff_density_max 0.188
_refine_diff_density_min -0.252
_refine_diff_density_rms 0.046
_refine_ls_extinction_method none
_refine_ls_goodness_of_fit_ref 1.066
_refine_ls_hydrogen_treatment constr
_refine_ls_matrix_type full
_refine_ls_number_parameters 156
_refine_ls_number_reflns 2165
_refine_ls_number_restraints 0
_refine_ls_restrained_S_all 1.066
_refine_ls_R_factor_all 0.0678
_refine_ls_R_factor_gt 0.0420
_refine_ls_shift/su_max 0.000
_refine_ls_shift/su_mean 0.000
_refine_ls_structure_factor_coef Fsqd
_refine_ls_weighting_details 'w=1/[\s^2^(Fo^2^)+(0.0572P)^2^+0.6158P] where P=(Fo^2^+2Fc^2^)/3'
_refine_ls_weighting_scheme calc
_refine_ls_wR_factor_gt 0.1011
_refine_ls_wR_factor_ref 0.1320
_reflns_Friedel_coverage 0.000
_reflns_number_gt 1568
_reflns_number_total 2165
_reflns_threshold_expression 'I > 2\s(I)'
_cod_data_source_file ja5b11657_si_003.cif
_cod_data_source_block gg1423sa_a
_cod_original_cell_volume 1238.51(18)
_cod_original_sg_symbol_H-M 'P 21/c'
_cod_database_code 4129900
_shelx_space_group_comment
; 
The symmetry employed for this shelxl refinement is uniquely defined 
by the following loop, which should always be used as a source of 
symmetry information in preference to the above space-group names. 
They are only intended as comments. 
;
_shelx_estimated_absorpt_t_min 0.895
_shelx_estimated_absorpt_t_max 0.967
_shelxl_version_number 2014-3

loop_
_space_group_symop_operation_xyz
'x, y, z'
'-x, y+1/2, -z+1/2'
'-x, -y, -z'
'x, -y-1/2, z-1/2'

loop_
_atom_site_label
_atom_site_type_symbol
_atom_site_fract_x
_atom_site_fract_y
_atom_site_fract_z
_atom_site_U_iso_or_equiv
_atom_site_adp_type
_atom_site_occupancy
_atom_site_site_symmetry_order
_atom_site_calc_flag
_atom_site_refinement_flags_posn
_atom_site_refinement_flags_adp
O1 O 0.71741(11) 0.09522(15) 0.48991(12) 0.0334(4) Uani 1 1 d . .
C1 C 0.53728(16) 0.3817(2) 0.39135(18) 0.0304(5) Uani 1 1 d . .
C2 C 0.45051(18) 0.4159(2) 0.28473(18) 0.0347(5) Uani 1 1 d . .
H2 H 0.4598 0.4938 0.2320 0.042 Uiso 1 1 calc R U
C3 C 0.35155(18) 0.3388(2) 0.25451(19) 0.0368(5) Uani 1 1 d . .
H3 H 0.2936 0.3641 0.1820 0.044 Uiso 1 1 calc R U
C4 C 0.33741(18) 0.2245(2) 0.33065(19) 0.0370(5) Uani 1 1 d . .
H4 H 0.2699 0.1706 0.3104 0.044 Uiso 1 1 calc R U
C5 C 0.42321(17) 0.1890(2) 0.43749(18) 0.0331(5) Uani 1 1 d . .
H5 H 0.4134 0.1111 0.4898 0.040 Uiso 1 1 calc R U
C6 C 0.52234(16) 0.2662(2) 0.46794(17) 0.0293(4) Uani 1 1 d . .
C7 C 0.61076(16) 0.2345(2) 0.58824(17) 0.0323(5) Uani 1 1 d . .
H7A H 0.5796 0.1667 0.6368 0.039 Uiso 1 1 calc R U
H7B H 0.6301 0.3320 0.6333 0.039 Uiso 1 1 calc R U
C8 C 0.71555(16) 0.1625(2) 0.58173(17) 0.0285(4) Uani 1 1 d . .
C9 C 0.81549(16) 0.1697(2) 0.69287(17) 0.0292(4) Uani 1 1 d . .
C10 C 0.82309(16) 0.2645(2) 0.79192(18) 0.0314(5) Uani 1 1 d . .
H10 H 0.7625 0.3268 0.7907 0.038 Uiso 1 1 calc R U
C11 C 0.91832(17) 0.2686(2) 0.89225(18) 0.0347(5) Uani 1 1 d . .
H11 H 0.9219 0.3343 0.9585 0.042 Uiso 1 1 calc R U
C12 C 1.00832(17) 0.1788(2) 0.89784(18) 0.0351(5) Uani 1 1 d . .
C13 C 1.00050(17) 0.0828(3) 0.79913(18) 0.0380(5) Uani 1 1 d . .
H13 H 1.0610 0.0197 0.8012 0.046 Uiso 1 1 calc R U
C14 C 0.90587(17) 0.0780(2) 0.69825(19) 0.0345(5) Uani 1 1 d . .
H14 H 0.9023 0.0120 0.6322 0.041 Uiso 1 1 calc R U
C15 C 0.64212(17) 0.4694(2) 0.4227(2) 0.0376(5) Uani 1 1 d . .
H15A H 0.6339 0.5531 0.3645 0.056 Uiso 1 1 calc R U
H15B H 0.7014 0.4016 0.4189 0.056 Uiso 1 1 calc R U
H15C H 0.6599 0.5110 0.5054 0.056 Uiso 1 1 calc R U
C16 C 1.11111(18) 0.1842(3) 1.0076(2) 0.0472(6) Uani 1 1 d . .
H16A H 1.1003 0.2549 1.0682 0.071 Uiso 1 1 calc R U
H16B H 1.1727 0.2192 0.9826 0.071 Uiso 1 1 calc R U
H16C H 1.1271 0.0821 1.0434 0.071 Uiso 1 1 calc R U

loop_
_atom_site_aniso_label
_atom_site_aniso_U_11
_atom_site_aniso_U_22
_atom_site_aniso_U_33
_atom_site_aniso_U_23
_atom_site_aniso_U_13
_atom_site_aniso_U_12
O1 0.0434(8) 0.0275(7) 0.0335(7) -0.0048(6) 0.0181(6) -0.0032(6)
C1 0.0390(11) 0.0211(9) 0.0355(10) -0.0051(8) 0.0182(9) 0.0011(9)
C2 0.0504(13) 0.0246(10) 0.0332(10) -0.0013(8) 0.0192(9) 0.0046(10)
C3 0.0427(12) 0.0310(11) 0.0351(11) -0.0068(9) 0.0105(9) 0.0036(10)
C4 0.0382(11) 0.0307(11) 0.0418(12) -0.0093(9) 0.0127(10) -0.0032(10)
C5 0.0422(12) 0.0250(10) 0.0354(10) -0.0028(9) 0.0173(9) -0.0021(9)
C6 0.0379(11) 0.0226(9) 0.0301(10) -0.0048(8) 0.0151(9) 0.0001(9)
C7 0.0367(11) 0.0298(10) 0.0322(10) -0.0010(9) 0.0138(9) -0.0002(9)
C8 0.0370(11) 0.0212(9) 0.0319(10) 0.0018(8) 0.0173(8) -0.0028(8)
C9 0.0367(11) 0.0228(9) 0.0311(10) 0.0030(8) 0.0152(8) -0.0015(9)
C10 0.0346(10) 0.0294(10) 0.0343(10) 0.0008(9) 0.0169(9) 0.0032(9)
C11 0.0382(11) 0.0352(11) 0.0318(10) -0.0036(9) 0.0128(9) 0.0006(10)
C12 0.0356(11) 0.0386(11) 0.0323(10) 0.0029(9) 0.0127(9) 0.0010(10)
C13 0.0365(11) 0.0421(12) 0.0379(11) 0.0044(10) 0.0156(9) 0.0094(10)
C14 0.0461(12) 0.0284(10) 0.0343(11) 0.0004(9) 0.0203(9) 0.0034(10)
C15 0.0439(12) 0.0269(10) 0.0472(12) -0.0001(9) 0.0223(10) -0.0036(10)
C16 0.0382(12) 0.0612(15) 0.0405(12) 0.0014(12) 0.0108(10) 0.0042(12)

loop_
_atom_type_symbol
_atom_type_description
_atom_type_scat_dispersion_real
_atom_type_scat_dispersion_imag
_atom_type_scat_source
C C 0.0181 0.0091 'International Tables Vol C Tables 4.2.6.8 and 6.1.1.4'
H H 0.0000 0.0000 'International Tables Vol C Tables 4.2.6.8 and 6.1.1.4'
O O 0.0492 0.0322 'International Tables Vol C Tables 4.2.6.8 and 6.1.1.4'

loop_
_geom_angle_atom_site_label_1
_geom_angle_atom_site_label_2
_geom_angle_atom_site_label_3
_geom_angle
C2 C1 C6 118.59(18)
C2 C1 C15 120.12(18)
C6 C1 C15 121.28(18)
C3 C2 C1 121.45(19)
C3 C2 H2 119.3
C1 C2 H2 119.3
C2 C3 C4 119.6(2)
C2 C3 H3 120.2
C4 C3 H3 120.2
C3 C4 C5 119.6(2)
C3 C4 H4 120.2
C5 C4 H4 120.2
C6 C5 C4 120.83(19)
C6 C5 H5 119.6
C4 C5 H5 119.6
C5 C6 C1 119.88(18)
C5 C6 C7 119.96(17)
C1 C6 C7 119.98(17)
C6 C7 C8 116.48(16)
C6 C7 H7A 108.2
C8 C7 H7A 108.2
C6 C7 H7B 108.2
C8 C7 H7B 108.2
H7A C7 H7B 107.3
O1 C8 C9 120.87(17)
O1 C8 C7 121.06(18)
C9 C8 C7 118.01(16)
C10 C9 C14 118.20(18)
C10 C9 C8 122.89(17)
C14 C9 C8 118.90(17)
C11 C10 C9 120.67(18)
C11 C10 H10 119.7
C9 C10 H10 119.7
C12 C11 C10 121.42(19)
C12 C11 H11 119.3
C10 C11 H11 119.3
C11 C12 C13 117.99(19)
C11 C12 C16 120.81(19)
C13 C12 C16 121.20(19)
C14 C13 C12 121.09(19)
C14 C13 H13 119.5
C12 C13 H13 119.5
C13 C14 C9 120.62(19)
C13 C14 H14 119.7
C9 C14 H14 119.7
C1 C15 H15A 109.5
C1 C15 H15B 109.5
H15A C15 H15B 109.5
C1 C15 H15C 109.5
H15A C15 H15C 109.5
H15B C15 H15C 109.5
C12 C16 H16A 109.5
C12 C16 H16B 109.5
H16A C16 H16B 109.5
C12 C16 H16C 109.5
H16A C16 H16C 109.5
H16B C16 H16C 109.5

loop_
_geom_bond_atom_site_label_1
_geom_bond_atom_site_label_2
_geom_bond_distance
O1 C8 1.224(2)
C1 C2 1.401(3)
C1 C6 1.402(3)
C1 C15 1.492(3)
C2 C3 1.383(3)
C2 H2 0.9500
C3 C4 1.387(3)
C3 H3 0.9500
C4 C5 1.399(3)
C4 H4 0.9500
C5 C6 1.385(3)
C5 H5 0.9500
C6 C7 1.510(3)
C7 C8 1.515(3)
C7 H7A 0.9900
C7 H7B 0.9900
C8 C9 1.496(3)
C9 C10 1.395(3)
C9 C14 1.400(3)
C10 C11 1.388(3)
C10 H10 0.9500
C11 C12 1.386(3)
C11 H11 0.9500
C12 C13 1.398(3)
C12 C16 1.507(3)
C13 C14 1.387(3)
C13 H13 0.9500
C14 H14 0.9500
C15 H15A 0.9800
C15 H15B 0.9800
C15 H15C 0.9800
C16 H16A 0.9800
C16 H16B 0.9800
C16 H16C 0.9800
